data_1562790
loop_
_publ_author_name
'Jouffret, Laurent J.'
'Wylie, Ernest M.'
'Burns, Peter C.'

_publ_section_title
;
 Amine templating effect absent in uranyl sulfates synthesized with
 1,4-n-butyldiamine
;
_journal_name_full 'Journal of Solid State Chemistry'
_journal_page_first 160
_journal_page_last 165
_journal_paper_doi 10.1016/j.jssc.2012.08.050
_journal_volume 197
_journal_year 2013
_chemical_formula_structural '(C4 H14 N2) ((U O2)2 (S O4)4 (H2 O)2) (H2 O)14'
_chemical_formula_sum 'C2 H13 N O13 S2 U'
_chemical_formula_weight 561.3
_chemical_name_systematic ' butanediamonium uranyl disulfate heptahydrate'
_space_group_IT_number 14
_space_group_name_Hall '-P 2yn'
_space_group_name_H-M_alt 'P 1 21/n 1'
_symmetry_cell_setting monoclinic
_symmetry_Int_Tables_number 14
_symmetry_space_group_name_Hall '-P 2yn'
_symmetry_space_group_name_H-M 'P 1 21/n 1'
_cell_angle_alpha 90
_cell_angle_beta 95.140(2)
_cell_angle_gamma 90
_cell_formula_units_Z 4
_cell_length_a 8.8570(4)
_cell_length_b 7.3299(3)
_cell_length_c 20.4260(9)
_cell_measurement_temperature 140
_cell_volume 1320.74(10)
_computing_cell_refinement 'Bruker APEX2'
_computing_data_collection 'Bruker APEX2'
_computing_data_reduction 'Bruker APEX2'
_computing_structure_refinement 'Jana2006 (Petricek, 2006)'
_computing_structure_solution 'SIR2002 (Burla, 2003)'
_diffrn_ambient_temperature 140(2)
_diffrn_measured_fraction_theta_full 0.98
_diffrn_measured_fraction_theta_max 0.96
_diffrn_measurement_device 'BRUKER AXS Apex2 CCD-4K'
_diffrn_measurement_device_type ccd
_diffrn_measurement_method 'phi-omega scan'
_diffrn_radiation_monochromator graphite
_diffrn_radiation_source 'fine-focus X-ray tube'
_diffrn_radiation_type 'Mo K\a'
_diffrn_radiation_wavelength 0.71073
_diffrn_reflns_av_R_equivalents 0.0364
_diffrn_reflns_av_sigmaI/netI 0.0158
_diffrn_reflns_limit_h_max 14
_diffrn_reflns_limit_h_min -14
_diffrn_reflns_limit_k_max 12
_diffrn_reflns_limit_k_min -11
_diffrn_reflns_limit_l_max 33
_diffrn_reflns_limit_l_min -30
_diffrn_reflns_number 72266
_diffrn_reflns_theta_full 35.85
_diffrn_reflns_theta_max 36.12
_diffrn_reflns_theta_min 2
_exptl_absorpt_coefficient_mu 12.671
_exptl_absorpt_correction_T_max 0.7471
_exptl_absorpt_correction_T_min 0.3370
_exptl_absorpt_correction_type empirical
_exptl_absorpt_process_details 'SADABS Version 2.03'
_exptl_crystal_colour yellow
_exptl_crystal_density_diffrn 2.8218
_exptl_crystal_description shard
_exptl_crystal_F_000 1040
_exptl_crystal_size_max 0.45
_exptl_crystal_size_mid 0.30
_exptl_crystal_size_min 0.15
_refine_diff_density_max 1.89
_refine_diff_density_min -2.17
_refine_ls_extinction_method none
_refine_ls_goodness_of_fit_gt 2.16
_refine_ls_goodness_of_fit_ref 2.09
_refine_ls_hydrogen_treatment constr
_refine_ls_number_constraints 52
_refine_ls_number_parameters 172
_refine_ls_number_reflns 6085
_refine_ls_number_restraints 0
_refine_ls_R_factor_all 0.0246
_refine_ls_R_factor_gt 0.0205
_refine_ls_shift/su_max 0.0358
_refine_ls_shift/su_mean 0.0017
_refine_ls_structure_factor_coef F
_refine_ls_weighting_details w=1/(\s^2^(F)+0.0001F^2^)
_refine_ls_weighting_scheme sigma
_refine_ls_wR_factor_gt 0.0320
_refine_ls_wR_factor_ref 0.0326
_reflns_number_gt 5439
_reflns_number_total 6085
_reflns_threshold_expression I>3\s(I)
_cod_data_source_file JSSC-2013-197-160.cif
_cod_data_source_block II
_cod_original_sg_symbol_Hall '-P 2yabc'
_cod_original_formula_sum 'C2 H13 N1 O13 S2 U1'
_cod_database_code 1562790

loop_
_symmetry_equiv_pos_site_id
_symmetry_equiv_pos_as_xyz
1 x,y,z
2 -x+1/2,y+1/2,-z+1/2
3 -x,-y,-z
4 x+1/2,-y+1/2,z+1/2

loop_
_atom_site_label
_atom_site_type_symbol
_atom_site_fract_x
_atom_site_fract_y
_atom_site_fract_z
_atom_site_adp_type
_atom_site_U_iso_or_equiv
_atom_site_symmetry_multiplicity
_atom_site_occupancy
_atom_site_calc_flag
_atom_site_refinement_flags
_atom_site_disorder_assembly
_atom_site_disorder_group
U1 U 0.661960(9) 0.37508(1) 0.381848(4) Uani 0.00755(3) 4 1 d . . .
S1 S 0.57196(6) 0.27969(8) 0.55196(3) Uani 0.0081(1) 4 1 d . . .
S2 S 0.66802(6) 0.21406(8) 0.21893(3) Uani 0.0086(1) 4 1 d . . .
O1 O 0.8492(2) 0.3961(3) 0.4186(1) Uani 0.0161(5) 4 1 d . . .
O2 O 0.4750(2) 0.3504(3) 0.3440(1) Uani 0.0133(5) 4 1 d . . .
O3 O 0.5784(2) 0.2572(3) 0.48063(9) Uani 0.0154(5) 4 1 d . . .
O4 O 0.5739(2) 0.6292(2) 0.4386(1) Uani 0.0126(5) 4 1 d . . .
O5 O 0.7139(3) 0.6343(2) 0.3186(1) Uani 0.0142(5) 4 1 d . . .
O6 O 0.7458(2) 0.2582(2) 0.28417(8) Uani 0.0108(4) 4 1 d . . .
O7 O 0.6991(2) 0.3914(3) 0.5801(1) Uani 0.0150(5) 4 1 d . . .
O8 O 0.5744(2) 0.1009(2) 0.5838(1) Uani 0.0155(5) 4 1 d . . .
O9 O 0.5457(2) 0.0810(2) 0.2263(1) Uani 0.0136(5) 4 1 d . . .
O10 O 0.6078(3) 0.3791(2) 0.1868(1) Uani 0.0154(5) 4 1 d . . .
Ow1 O 0.6892(1) 0.0465(2) 0.38913(9) Uani 0.0139(5) 4 1 d . . .
Ow2 O 1.2188(2) 0.6940(3) 0.29817(8) Uani 0.0275(7) 4 1 d . . .
Ow3 O 1.4235(2) 0.6836(3) 0.21236(9) Uani 0.0196(6) 4 1 d . . .
N1 N 0.7656(2) 0.7824(3) 0.5747(1) Uani 0.0162(6) 4 1 d . . .
C1 C 0.8618(3) 0.8108(4) 0.5188(1) Uani 0.0139(6) 4 1 d . . .
C2 C 0.9479(3) 0.9880(4) 0.5272(1) Uani 0.0147(6) 4 1 d . . .
H1c1 H 0.932053 0.71153 0.517293 Uiso 0.0167 4 1 d . . .
H2c1 H 0.798376 0.813272 0.478141 Uiso 0.0167 4 1 d . . .
H1ow1 H 0.614784 -0.017707 0.393195 Uiso 0.0167 4 1 d . . .
H2ow1 H 0.772806 -0.000477 0.387533 Uiso 0.0167 4 1 d . . .
H1ow2 H 1.261976 0.681573 0.335125 Uiso 0.033 4 1 d . . .
H2ow2 H 1.262686 0.743643 0.269284 Uiso 0.033 4 1 d . . .
H1ow3 H 1.499443 0.747778 0.21771 Uiso 0.0235 4 1 d . . .
H2ow3 H 1.411307 0.616184 0.180286 Uiso 0.0235 4 1 d . . .
H1n1 H 0.694301 0.86436 0.573016 Uiso 0.0194 4 1 d . . .
H2n1 H 0.725037 0.674221 0.571776 Uiso 0.0194 4 1 d . . .
H3n1 H 0.821533 0.791997 0.611784 Uiso 0.0194 4 1 d . . .
H1c2 H 1.006914 0.988325 0.569014 Uiso 0.0177 4 1 d . . .
H2c2 H 0.877623 1.087802 0.526334 Uiso 0.0177 4 1 d . . .

loop_
_atom_site_aniso_label
_atom_site_aniso_type_symbol
_atom_site_aniso_U_11
_atom_site_aniso_U_22
_atom_site_aniso_U_33
_atom_site_aniso_U_12
_atom_site_aniso_U_13
_atom_site_aniso_U_23
U1 U 0.00888(5) 0.00899(5) 0.00504(5) 0.00001(2) 0.00213(3) -0.00005(3)
S1 S 0.0110(2) 0.0075(2) 0.0062(2) -0.0003(2) 0.0034(2) 0.0001(2)
S2 S 0.0110(2) 0.0089(2) 0.0063(2) -0.0003(2) 0.0030(2) -0.0007(2)
O1 O 0.0126(9) 0.019(1) 0.0158(9) -0.0007(6) -0.0026(7) 0.0005(7)
O2 O 0.0107(8) 0.0177(9) 0.0116(8) -0.0009(6) 0.0017(6) -0.0036(7)
O3 O 0.0237(9) 0.0163(9) 0.0075(7) -0.0021(7) 0.0079(6) -0.0008(7)
O4 O 0.0129(8) 0.0125(9) 0.0126(8) 0.0006(6) 0.0028(6) -0.0029(6)
O5 O 0.0157(9) 0.0141(9) 0.0140(9) 0.0008(6) 0.0071(7) 0.0035(6)
O6 O 0.0131(7) 0.0137(8) 0.0060(7) -0.0004(6) 0.0027(5) -0.0019(6)
O7 O 0.0142(9) 0.0135(9) 0.0172(9) -0.0044(6) 0.0018(7) -0.0006(7)
O8 O 0.019(1) 0.0109(8) 0.0167(9) 0.0005(6) 0.0031(7) 0.0077(7)
O9 O 0.0115(8) 0.0107(7) 0.0192(9) -0.0021(6) 0.0039(6) -0.0008(7)
O10 O 0.0176(9) 0.0151(9) 0.0138(9) 0.0042(6) 0.0022(7) 0.0047(7)
Ow1 O 0.0167(8) 0.0101(8) 0.0161(8) 0.0005(6) 0.0077(6) 0.0010(7)
Ow2 O 0.018(1) 0.048(1) 0.016(1) -0.0020(9) 0.0002(7) 0.004(1)
Ow3 O 0.0134(9) 0.025(1) 0.021(1) -0.0006(7) 0.0028(7) 0.0000(9)
N1 N 0.013(1) 0.016(1) 0.019(1) -0.0033(7) 0.0033(8) 0.0033(9)
C1 C 0.011(1) 0.016(1) 0.015(1) -0.0030(8) 0.0009(8) 0.0029(9)
C2 C 0.013(1) 0.016(1) 0.016(1) -0.0038(8) 0.0032(8) -0.0023(9)

loop_
_atom_type_symbol
_atom_type_scat_dispersion_real
_atom_type_scat_dispersion_imag
_atom_type_scat_source
_atom_type_scat_Cromer_Mann_a1
_atom_type_scat_Cromer_Mann_b1
_atom_type_scat_Cromer_Mann_a2
_atom_type_scat_Cromer_Mann_b2
_atom_type_scat_Cromer_Mann_a3
_atom_type_scat_Cromer_Mann_b3
_atom_type_scat_Cromer_Mann_a4
_atom_type_scat_Cromer_Mann_b4
_atom_type_scat_Cromer_Mann_c
C 0.003 0.002 'International Tables Vol C tables 4.2.6.8 and 6.1.1.4' 2.31 20.843901 1.02 10.2075 1.5886 0.5687 0.865 51.651199 0.2156
H 0.000 0.000 'International Tables Vol C tables 4.2.6.8 and 6.1.1.4' 0.493002 10.5109 0.322912 26.1257 0.140191 3.14236 0.04081 57.799702 0.003038
N 0.006 0.003 'International Tables Vol C tables 4.2.6.8 and 6.1.1.4' 12.2126 0.0057 3.1322 9.8933 2.0125 28.997499 1.1663 0.5826 -11.529
O 0.011 0.006 'International Tables Vol C tables 4.2.6.8 and 6.1.1.4' 3.0485 13.2771 2.2868 5.7011 1.5463 0.3239 0.867 32.908901 0.2508
S 0.125 0.123 'International Tables Vol C tables 4.2.6.8 and 6.1.1.4' 6.9053 1.4679 5.2034 22.215099 1.4379 0.2536 1.5863 56.172001 0.8669
U -9.677 9.665 'International Tables Vol C tables 4.2.6.8 and 6.1.1.4' 36.0228 0.5293 23.4128 3.3253 14.9491 16.092699 4.188 100.612999 13.3966

loop_
_geom_angle_atom_site_label_1
_geom_angle_atom_site_label_2
_geom_angle_atom_site_label_3
_geom_angle_site_symmetry_1
_geom_angle_site_symmetry_2
_geom_angle_site_symmetry_3
_geom_angle
_geom_angle_publ_flag
O1 U1 O2 . . . 178.88(9) yes
O1 U1 O3 . . . 91.32(9) yes
O1 U1 O4 . . . 93.52(8) yes
O1 U1 O5 . . . 86.60(8) yes
O1 U1 O6 . . . 92.09(8) yes
O2 U1 O3 . . . 89.07(8) yes
O2 U1 O4 . . . 87.59(8) yes
O2 U1 O5 . . . 93.61(8) yes
O2 U1 O6 . . . 86.91(8) yes
O3 U1 O4 . . . 74.23(7) yes
O3 U1 O5 . . . 147.92(7) yes
O3 U1 O6 . . . 137.29(6) yes
O4 U1 O5 . . . 73.96(7) yes
O4 U1 O6 . . . 147.83(7) yes
O5 U1 O6 . . . 74.79(7) yes
O3 S1 O4 . . 3_666 106.9(1) yes
O3 S1 O7 . . . 110.7(1) yes
O3 S1 O8 . . . 109.8(1) yes
O4 S1 O7 3_666 . . 110.2(1) yes
O4 S1 O8 3_666 . . 108.9(1) yes
O7 S1 O8 . . . 110.2(1) yes
O5 S2 O6 2_645 . . 105.1(1) yes
O5 S2 O9 2_645 . . 110.7(1) yes
O5 S2 O10 2_645 . . 110.1(1) yes
O6 S2 O9 . . . 109.8(1) yes
O6 S2 O10 . . . 110.3(1) yes
O9 S2 O10 . . . 110.7(1) yes
U1 O3 S1 . . . 147.5(1) yes
U1 O4 S1 . . 3_666 138.5(1) yes
U1 O5 S2 . . 2_655 141.7(1) yes
U1 O6 S2 . . . 133.4(1) yes
H1ow1 Ow1 H2ow1 . . . 120.0006 yes
H1ow2 Ow2 H2ow2 . . . 120.0002 yes
H1ow3 Ow3 H2ow3 . . . 120.0002 yes
C1 N1 H1n1 . . . 109.4711 yes
C1 N1 H2n1 . . . 109.4716 yes
C1 N1 H3n1 . . . 109.4711 yes
H1n1 N1 H2n1 . . . 109.4709 yes
H1n1 N1 H3n1 . . . 109.4717 yes
H2n1 N1 H3n1 . . . 109.4709 yes
N1 C1 C2 . . . 110.4(2) yes
N1 C1 H1c1 . . . 109.4718 yes
N1 C1 H2c1 . . . 109.4713 yes
C2 C1 H1c1 . . . 109.4712 yes
C2 C1 H2c1 . . . 109.4707 yes
H1c1 C1 H2c1 . . . 108.4918 yes
C1 C2 C2 . . 3_776 110.6(2) yes
C1 C2 H1c2 . . . 109.4706 yes
C1 C2 H2c2 . . . 109.4714 yes
C2 C2 H1c2 3_776 . . 109.4712 yes
C2 C2 H2c2 3_776 . . 109.4712 yes
H1c2 C2 H2c2 . . . 108.3705 yes

loop_
_geom_bond_atom_site_label_1
_geom_bond_atom_site_label_2
_geom_bond_site_symmetry_1
_geom_bond_site_symmetry_2
_geom_bond_distance
_geom_bond_publ_flag
U1 O1 . . 1.765(2) yes
U1 O2 . . 1.773(2) yes
U1 O3 . . 2.373(2) yes
U1 O4 . . 2.363(2) yes
U1 O5 . . 2.366(2) yes
U1 O6 . . 2.352(2) yes
S1 O3 . . 1.472(2) yes
S1 O4 . 3_666 1.482(2) yes
S1 O7 . . 1.467(2) yes
S1 O8 . . 1.462(2) yes
S2 O5 . 2_645 1.472(2) yes
S2 O6 . . 1.480(2) yes
S2 O9 . . 1.476(2) yes
S2 O10 . . 1.455(2) yes
Ow1 H1ow1 . . 0.82 yes
Ow1 H2ow1 . . 0.82 yes
Ow2 H1ow2 . . 0.82 yes
Ow2 H2ow2 . . 0.82 yes
Ow3 H1ow3 . . 0.82 yes
Ow3 H2ow3 . . 0.82 yes
N1 C1 . . 1.499(4) yes
N1 H1n1 . . 0.87 yes
N1 H2n1 . . 0.87 yes
N1 H3n1 . . 0.87 yes
C1 C2 . . 1.508(4) yes
C1 H1c1 . . 0.96 yes
C1 H2c1 . . 0.96 yes
C2 C2 . 3_776 1.517(4) yes
C2 H1c2 . . 0.96 yes
C2 H2c2 . . 0.96 yes

loop_
_geom_hbond_atom_site_label_D
_geom_hbond_atom_site_label_H
_geom_hbond_atom_site_label_A
_geom_hbond_site_symmetry_D
_geom_hbond_site_symmetry_H
_geom_hbond_site_symmetry_A
_geom_hbond_distance_DH
_geom_hbond_distance_HA
_geom_hbond_distance_DA
_geom_hbond_angle_DHA
_geom_hbond_publ_flag
C1 H1c1 O1 . . 3_766 0.96 2.37 3.147(3) 137.20 yes
C1 H2c1 O4 . . . 0.96 2.48 3.195(3) 131.44 yes
Ow1 H1ow1 O8 . . 3_656 0.82 1.88 2.675(3) 162.33 yes
Ow1 H2ow1 O10 . . 2_645 0.82 2.12 2.764(3) 135.57 yes
Ow2 H1ow2 O7 . . 3_766 0.82 1.82 2.603(3) 160.69 yes
Ow2 H2ow2 Ow3 . . . 0.82 1.97 2.633(3) 137.79 yes
Ow3 H1ow3 O6 . . 2_755 0.82 2.26 2.974(3) 145.57 yes
Ow3 H1ow3 O9 . . 1_665 0.82 2.48 3.112(3) 134.63 yes
Ow3 H2ow3 O10 . . 1_655 0.82 2.45 2.841(3) 109.98 yes
N1 H1n1 O8 . . 1_565 0.87 2.06 2.900(3) 163.45 yes
N1 H2n1 O7 . . . 0.87 2.09 2.930(3) 160.71 yes
N1 H3n1 Ow3 . . 4_465 0.87 2.18 3.036(3) 169.83 yes
